data_2222290
loop_
_publ_author_name
'Yan, Liu-Shui'
'Huang, De-He'
'Liu, Chong-Bo'

_publ_section_title
;
 Poly[\m-5-ammonioisophthalato-aqua-\m-oxalato-dysprosium(III)]
;
_journal_coeditor_code DN2450
_journal_issue 7
_journal_name_full 'Acta Crystallographica Section E'
_journal_page_first m750
_journal_paper_doi 10.1107/S1600536809019199
_journal_volume 65
_journal_year 2009
_chemical_formula_iupac '[Dy (C8 H6 N O4) (C2 O4) (H2 O)]'
_chemical_formula_moiety 'C10 H8 Dy N O9'
_chemical_formula_sum 'C10 H8 Dy N O9'
_chemical_formula_weight 448.67
_chemical_name_systematic
;
poly[\m-5-ammonioisophthalato-aqua-\m-oxalato-dysprosium(III)]
;
_space_group_IT_number 15
_symmetry_cell_setting monoclinic
_symmetry_space_group_name_Hall '-C 2yc'
_symmetry_space_group_name_H-M 'C 1 2/c 1'
_atom_sites_solution_hydrogens geom
_atom_sites_solution_primary direct
_atom_sites_solution_secondary difmap
_audit_creation_method SHELXL-97
_cell_angle_alpha 90.00
_cell_angle_beta 118.478(2)
_cell_angle_gamma 90.00
_cell_formula_units_Z 8
_cell_length_a 19.951(4)
_cell_length_b 9.3967(18)
_cell_length_c 13.598(3)
_cell_measurement_reflns_used 5702
_cell_measurement_temperature 296(2)
_cell_measurement_theta_max 28.19
_cell_measurement_theta_min 2.46
_cell_volume 2240.8(8)
_computing_cell_refinement 'SAINT (Bruker, 2006)'
_computing_data_collection 'APEX2 (Bruker, 2006)'
_computing_data_reduction 'SAINT (Bruker, 2006)'
_computing_molecular_graphics 'PLATON (Spek, 2009) and XP in SHELXTL (Sheldrick, 2008)'
_computing_publication_material 'SHELXL97 (Sheldrick, 2008)'
_computing_structure_refinement 'SHELXL97 (Sheldrick, 2008)'
_computing_structure_solution 'SHELXS97 (Sheldrick, 2008)'
_diffrn_ambient_temperature 296(2)
_diffrn_measured_fraction_theta_full 1.000
_diffrn_measured_fraction_theta_max 1.000
_diffrn_measurement_device_type 'Bruker APEXII CCD'
_diffrn_measurement_method '\f and \w'
_diffrn_radiation_monochromator graphite
_diffrn_radiation_source 'fine-focus sealed tube'
_diffrn_radiation_type MoK\a
_diffrn_radiation_wavelength 0.71073
_diffrn_reflns_av_R_equivalents 0.1092
_diffrn_reflns_av_sigmaI/netI 0.0673
_diffrn_reflns_limit_h_max 24
_diffrn_reflns_limit_h_min -24
_diffrn_reflns_limit_k_max 11
_diffrn_reflns_limit_k_min -11
_diffrn_reflns_limit_l_max 15
_diffrn_reflns_limit_l_min -16
_diffrn_reflns_number 8393
_diffrn_reflns_theta_full 25.50
_diffrn_reflns_theta_max 25.50
_diffrn_reflns_theta_min 2.32
_exptl_absorpt_coefficient_mu 6.723
_exptl_absorpt_correction_T_max 0.5676
_exptl_absorpt_correction_T_min 0.4992
_exptl_absorpt_correction_type multi-scan
_exptl_absorpt_process_details '(SADABS; Bruker, 2006)'
_exptl_crystal_colour colourless
_exptl_crystal_density_diffrn 2.660
_exptl_crystal_density_method 'not measured'
_exptl_crystal_description block
_exptl_crystal_F_000 1704
_exptl_crystal_size_max 0.12
_exptl_crystal_size_mid 0.11
_exptl_crystal_size_min 0.10
_refine_diff_density_max 1.286
_refine_diff_density_min -1.556
_refine_ls_extinction_method none
_refine_ls_goodness_of_fit_ref 1.077
_refine_ls_hydrogen_treatment constr
_refine_ls_matrix_type full
_refine_ls_number_parameters 191
_refine_ls_number_reflns 2089
_refine_ls_number_restraints 0
_refine_ls_restrained_S_all 1.077
_refine_ls_R_factor_all 0.0297
_refine_ls_R_factor_gt 0.0264
_refine_ls_shift/su_max 0.001
_refine_ls_shift/su_mean 0.000
_refine_ls_structure_factor_coef Fsqd
_refine_ls_weighting_details 'calc w=1/[\s^2^(Fo^2^)+(0.0094P)^2^+0.8384P] where P=(Fo^2^+2Fc^2^)/3'
_refine_ls_weighting_scheme calc
_refine_ls_wR_factor_gt 0.0613
_refine_ls_wR_factor_ref 0.0626
_reflns_number_gt 1901
_reflns_number_total 2089
_reflns_threshold_expression I>2\s(I)
_cod_data_source_file dn2450.cif
_cod_data_source_block I
_cod_depositor_comments
;
The following automatic conversions were performed:
'_symmetry_cell_setting' value 'Monoclinic' changed to 'monoclinic'
according to '/home/saulius/struct/CIF-dictionaries/cif_core.dic'
dictionary named 'cif_core.dic' version 2.4.1 from 2010-06-29.

Automatic conversion script
Id: cif_fix_enum 1527 2010-12-29 10:47:43Z saulius 

The following automatic conversions were performed:

'_symmetry_cell_setting' value 'Monoclinic' changed to 'monoclinic'
according to /home/saulius/struct/CIF-dictionaries/cif_core.dic
dictionary named 'cif_core.dic' version 2.4.1 from 2010-06-29.

Automatic conversion script
Id: cif_fix_values 1715 2011-07-08 13:25:40Z adriana 
;
_cod_original_sg_symbol_H-M 'C 2/c'
_cod_database_code 2222290
_cod_database_fobs_code 2222290

loop_
_symmetry_equiv_pos_as_xyz
'x, y, z'
'-x, y, -z+1/2'
'x+1/2, y+1/2, z'
'-x+1/2, y+1/2, -z+1/2'
'-x, -y, -z'
'x, -y, z-1/2'
'-x+1/2, -y+1/2, -z'
'x+1/2, -y+1/2, z-1/2'

loop_
_atom_site_type_symbol
_atom_site_label
_atom_site_fract_x
_atom_site_fract_y
_atom_site_fract_z
_atom_site_U_iso_or_equiv
_atom_site_adp_type
_atom_site_calc_flag
_atom_site_refinement_flags
_atom_site_occupancy
_atom_site_disorder_assembly
_atom_site_disorder_group
C C1 0.5101(3) 0.9321(4) 0.8770(5) 0.0176(11) Uani d . 1 . .
C C2 0.5866(3) 0.9047(4) 0.9083(4) 0.0168(10) Uani d . 1 . .
H H2 0.6038 0.8119 0.9121 0.020 Uiso calc R 1 . .
C C3 0.6362(2) 1.0187(5) 0.9335(4) 0.0161(10) Uani d . 1 . .
C C4 0.6139(3) 1.1553(5) 0.9341(4) 0.0198(10) Uani d . 1 . .
H H4 0.6489 1.2293 0.9532 0.024 Uiso calc R 1 . .
C C5 0.5376(2) 1.1837(4) 0.9057(4) 0.0159(9) Uani d . 1 . .
C C6 0.4854(3) 1.0707(4) 0.8733(4) 0.0154(10) Uani d . 1 . .
H H6 0.4340 1.0889 0.8492 0.018 Uiso calc R 1 . .
C C7 0.4569(3) 0.8075(5) 0.8484(4) 0.0170(10) Uani d . 1 . .
C C8 0.5160(3) 1.3320(4) 0.9189(4) 0.0171(10) Uani d . 1 . .
C C9 0.2265(2) 0.7844(4) 0.6760(4) 0.0143(9) Uani d . 1 . .
C C10 0.2352(2) 0.7786(4) 0.7938(4) 0.0142(9) Uani d . 1 . .
Dy Dy1 0.367163(11) 0.562032(19) 0.814740(18) 0.01134(10) Uani d . 1 . .
N N1 0.7158(2) 0.9903(4) 0.9663(4) 0.0198(9) Uani d . 1 . .
H H1A 0.7278 1.0315 0.9178 0.030 Uiso calc R 1 . .
H H1B 0.7231 0.8968 0.9667 0.030 Uiso calc R 1 . .
H H1C 0.7452 1.0254 1.0344 0.030 Uiso calc R 1 . .
O O1 0.48363(19) 0.6844(3) 0.8541(3) 0.0234(8) Uani d . 1 . .
O O2 0.38806(19) 0.8260(3) 0.8218(3) 0.0238(8) Uani d . 1 . .
O O3 0.56915(19) 1.4094(3) 0.9915(3) 0.0183(7) Uani d . 1 . .
O O4 0.44868(18) 1.3699(3) 0.8570(3) 0.0218(8) Uani d . 1 . .
O O5 0.26983(18) 0.6716(3) 0.8522(3) 0.0200(7) Uani d . 1 . .
O O6 0.26011(19) 0.6905(3) 0.6506(3) 0.0256(8) Uani d . 1 . .
O O7 0.20849(18) 0.8801(3) 0.8235(3) 0.0193(7) Uani d . 1 . .
O O8 0.18745(18) 0.8842(3) 0.6150(3) 0.0199(7) Uani d . 1 . .
O O9 0.3929(2) 0.5616(3) 0.6572(3) 0.0240(8) Uani d . 1 . .
H H1W 0.4336 0.5912 0.6625 0.036 Uiso d R 1 . .
H H2W 0.3713 0.5057 0.6041 0.036 Uiso d R 1 . .

loop_
_atom_site_aniso_label
_atom_site_aniso_U_11
_atom_site_aniso_U_22
_atom_site_aniso_U_33
_atom_site_aniso_U_12
_atom_site_aniso_U_13
_atom_site_aniso_U_23
C1 0.019(3) 0.018(2) 0.017(3) -0.0046(17) 0.010(2) -0.0018(18)
C2 0.020(3) 0.0092(18) 0.021(3) 0.0011(17) 0.009(2) -0.0042(19)
C3 0.012(2) 0.020(2) 0.015(3) 0.0006(19) 0.005(2) 0.000(2)
C4 0.019(2) 0.019(2) 0.023(3) -0.0026(19) 0.010(2) -0.001(2)
C5 0.014(2) 0.016(2) 0.014(2) -0.0007(18) 0.0033(19) -0.0011(19)
C6 0.014(2) 0.017(2) 0.015(3) -0.0021(17) 0.007(2) -0.0006(18)
C7 0.021(2) 0.017(2) 0.014(3) -0.0022(19) 0.009(2) -0.0014(19)
C8 0.018(2) 0.017(2) 0.017(3) -0.0025(19) 0.009(2) 0.002(2)
C9 0.011(2) 0.013(2) 0.017(3) -0.0031(16) 0.005(2) -0.0055(18)
C10 0.010(2) 0.015(2) 0.017(3) -0.0020(16) 0.006(2) 0.0007(18)
Dy1 0.00982(14) 0.00969(13) 0.01363(16) -0.00032(7) 0.00488(12) -0.00066(7)
N1 0.017(2) 0.0198(19) 0.024(3) 0.0041(16) 0.011(2) 0.0027(18)
O1 0.0235(17) 0.0157(15) 0.033(2) -0.0055(14) 0.0152(17) -0.0056(16)
O2 0.0188(16) 0.0216(16) 0.031(2) -0.0024(14) 0.0118(15) -0.0007(15)
O3 0.0214(18) 0.0152(14) 0.016(2) -0.0012(13) 0.0072(16) -0.0040(14)
O4 0.0130(17) 0.0173(15) 0.027(2) 0.0061(13) 0.0032(16) -0.0008(15)
O5 0.0158(16) 0.0177(15) 0.029(2) 0.0055(13) 0.0123(15) 0.0086(15)
O6 0.0208(17) 0.0264(17) 0.023(2) 0.0051(15) 0.0056(16) -0.0064(16)
O7 0.0180(17) 0.0205(16) 0.017(2) 0.0048(13) 0.0069(15) -0.0020(14)
O8 0.0205(17) 0.0194(16) 0.021(2) 0.0051(13) 0.0111(16) 0.0044(15)
O9 0.025(2) 0.0261(18) 0.029(2) -0.0066(13) 0.0191(19) -0.0063(14)

loop_
_atom_type_symbol
_atom_type_description
_atom_type_scat_dispersion_real
_atom_type_scat_dispersion_imag
_atom_type_scat_source
C C 0.0033 0.0016 'International Tables Vol C Tables 4.2.6.8 and 6.1.1.4'
H H 0.0000 0.0000 'International Tables Vol C Tables 4.2.6.8 and 6.1.1.4'
N N 0.0061 0.0033 'International Tables Vol C Tables 4.2.6.8 and 6.1.1.4'
O O 0.0106 0.0060 'International Tables Vol C Tables 4.2.6.8 and 6.1.1.4'
Dy Dy -0.1892 4.4098 'International Tables Vol C Tables 4.2.6.8 and 6.1.1.4'

loop_
_geom_angle_atom_site_label_1
_geom_angle_atom_site_label_2
_geom_angle_atom_site_label_3
_geom_angle_site_symmetry_1
_geom_angle_site_symmetry_3
_geom_angle
_geom_angle_publ_flag
C6 C1 C2 . . 120.2(4) ?
C6 C1 C7 . . 121.9(4) ?
C2 C1 C7 . . 118.0(4) ?
C3 C2 C1 . . 118.7(4) ?
C3 C2 H2 . . 120.7 ?
C1 C2 H2 . . 120.7 ?
C4 C3 C2 . . 122.3(4) ?
C4 C3 N1 . . 118.9(4) ?
C2 C3 N1 . . 118.7(4) ?
C3 C4 C5 . . 119.4(4) ?
C3 C4 H4 . . 120.3 ?
C5 C4 H4 . . 120.3 ?
C6 C5 C4 . . 119.1(4) ?
C6 C5 C8 . . 122.0(4) ?
C4 C5 C8 . . 118.7(4) ?
C1 C6 C5 . . 120.1(4) ?
C1 C6 H6 . . 119.9 ?
C5 C6 H6 . . 119.9 ?
O2 C7 O1 . . 121.2(4) ?
O2 C7 C1 . . 120.5(4) ?
O1 C7 C1 . . 118.3(4) ?
O4 C8 O3 . . 126.0(4) ?
O4 C8 C5 . . 117.6(4) ?
O3 C8 C5 . . 116.3(4) ?
O8 C9 O6 . . 126.4(5) ?
O8 C9 C10 . . 116.5(4) ?
O6 C9 C10 . . 117.2(4) ?
O7 C10 O5 . . 126.4(4) ?
O7 C10 C9 . . 117.3(4) ?
O5 C10 C9 . . 116.2(4) ?
O4 Dy1 O3 1_545 5_677 82.50(12) ?
O4 Dy1 O1 1_545 . 80.12(11) ?
O3 Dy1 O1 5_677 . 75.29(12) ?
O4 Dy1 O8 1_545 4_546 76.05(11) ?
O3 Dy1 O8 5_677 4_546 74.89(11) ?
O1 Dy1 O8 . 4_546 143.78(12) ?
O4 Dy1 O9 1_545 . 78.37(12) ?
O3 Dy1 O9 5_677 . 140.02(12) ?
O1 Dy1 O9 . . 67.07(12) ?
O8 Dy1 O9 4_546 . 132.03(11) ?
O4 Dy1 O7 1_545 4_546 75.48(11) ?
O3 Dy1 O7 5_677 4_546 138.61(10) ?
O1 Dy1 O7 . 4_546 132.63(11) ?
O8 Dy1 O7 4_546 4_546 66.07(11) ?
O9 Dy1 O7 . 4_546 68.59(11) ?
O4 Dy1 O5 1_545 . 143.90(11) ?
O3 Dy1 O5 5_677 . 77.07(11) ?
O1 Dy1 O5 . . 121.80(11) ?
O8 Dy1 O5 4_546 . 70.08(10) ?
O9 Dy1 O5 . . 134.73(12) ?
O7 Dy1 O5 4_546 . 101.09(11) ?
O4 Dy1 O2 1_545 . 132.70(11) ?
O3 Dy1 O2 5_677 . 81.48(11) ?
O1 Dy1 O2 . . 52.80(10) ?
O8 Dy1 O2 4_546 . 139.77(10) ?
O9 Dy1 O2 . . 86.23(10) ?
O7 Dy1 O2 4_546 . 138.39(11) ?
O5 Dy1 O2 . . 73.20(10) ?
O4 Dy1 O6 1_545 . 141.86(12) ?
O3 Dy1 O6 5_677 . 135.64(11) ?
O1 Dy1 O6 . . 106.59(11) ?
O8 Dy1 O6 4_546 . 109.04(11) ?
O9 Dy1 O6 . . 70.64(11) ?
O7 Dy1 O6 4_546 . 72.89(10) ?
O5 Dy1 O6 . . 64.31(11) ?
O2 Dy1 O6 . . 67.58(11) ?
C3 N1 H1A . . 109.5 ?
C3 N1 H1B . . 109.5 ?
H1A N1 H1B . . 109.5 ?
C3 N1 H1C . . 109.5 ?
H1A N1 H1C . . 109.5 ?
H1B N1 H1C . . 109.5 ?
C7 O1 Dy1 . . 95.1(3) ?
C7 O2 Dy1 . . 90.7(3) ?
C8 O3 Dy1 . 5_677 138.0(3) ?
C8 O4 Dy1 . 1_565 142.5(3) ?
C10 O5 Dy1 . . 116.9(3) ?
C9 O6 Dy1 . . 115.4(3) ?
C10 O7 Dy1 . 4_556 119.0(3) ?
C9 O8 Dy1 . 4_556 120.8(3) ?
Dy1 O9 H1W . . 122.3 ?
Dy1 O9 H2W . . 121.9 ?
H1W O9 H2W . . 111.7 ?

loop_
_geom_bond_atom_site_label_1
_geom_bond_atom_site_label_2
_geom_bond_site_symmetry_2
_geom_bond_distance
_geom_bond_publ_flag
C1 C6 . 1.385(6) ?
C1 C2 . 1.399(7) ?
C1 C7 . 1.502(6) ?
C2 C3 . 1.386(6) ?
C2 H2 . 0.9300 ?
C3 C4 . 1.359(6) ?
C3 N1 . 1.455(5) ?
C4 C5 . 1.408(6) ?
C4 H4 . 0.9300 ?
C5 C6 . 1.403(6) ?
C5 C8 . 1.494(6) ?
C6 H6 . 0.9300 ?
C7 O2 . 1.254(5) ?
C7 O1 . 1.260(5) ?
C8 O4 . 1.249(6) ?
C8 O3 . 1.277(6) ?
C9 O8 . 1.248(5) ?
C9 O6 . 1.252(5) ?
C9 C10 . 1.528(6) ?
C10 O7 . 1.250(5) ?
C10 O5 . 1.263(5) ?
Dy1 O4 1_545 2.312(3) ?
Dy1 O3 5_677 2.332(4) ?
Dy1 O1 . 2.413(3) ?
Dy1 O8 4_546 2.426(3) ?
Dy1 O9 . 2.429(3) ?
Dy1 O7 4_546 2.455(3) ?
Dy1 O5 . 2.456(3) ?
Dy1 O2 . 2.509(3) ?
Dy1 O6 . 2.541(4) ?
N1 H1A . 0.8900 ?
N1 H1B . 0.8900 ?
N1 H1C . 0.8900 ?
O9 H1W . 0.8287 ?
O9 H2W . 0.8292 ?

loop_
_geom_hbond_atom_site_label_D
_geom_hbond_atom_site_label_H
_geom_hbond_atom_site_label_A
_geom_hbond_site_symmetry_A
_geom_hbond_distance_DH
_geom_hbond_distance_HA
_geom_hbond_distance_DA
_geom_hbond_angle_DHA
_geom_hbond_publ_flag
O9 H2W O3 2_646 0.83 2.32 2.858(4) 122.9 yes
O9 H1W O1 2_656 0.83 1.97 2.790(4) 167.8 yes
N1 H1B O6 2_656 0.89 2.63 3.379(5) 142.2 yes
N1 H1A O8 2_656 0.89 2.39 2.824(5) 110.6 yes
N1 H1A O5 3 0.89 1.99 2.840(5) 160.2 yes
N1 H1C O7 5_677 0.89 1.92 2.796(6) 169.0 yes
C2 H2 O9 2_656 0.93 2.55 3.421(5) 157.0 yes
C4 H4 O5 5_677 0.93 2.53 3.169(6) 126.0 yes

loop_
_geom_torsion_atom_site_label_1
_geom_torsion_atom_site_label_2
_geom_torsion_atom_site_label_3
_geom_torsion_atom_site_label_4
_geom_torsion_site_symmetry_1
_geom_torsion_site_symmetry_2
_geom_torsion_site_symmetry_3
_geom_torsion_site_symmetry_4
_geom_torsion
_geom_torsion_publ_flag
C6 C1 C2 C3 . . . . -1.0(8) ?
C7 C1 C2 C3 . . . . 179.1(5) ?
C1 C2 C3 C4 . . . . 3.3(7) ?
C1 C2 C3 N1 . . . . 179.9(4) ?
C2 C3 C4 C5 . . . . -1.6(8) ?
N1 C3 C4 C5 . . . . -178.2(4) ?
C3 C4 C5 C6 . . . . -2.3(8) ?
C3 C4 C5 C8 . . . . 173.4(4) ?
C2 C1 C6 C5 . . . . -2.9(8) ?
C7 C1 C6 C5 . . . . 177.0(5) ?
C4 C5 C6 C1 . . . . 4.6(8) ?
C8 C5 C6 C1 . . . . -171.0(5) ?
C6 C1 C7 O2 . . . . -1.2(8) ?
C2 C1 C7 O2 . . . . 178.7(5) ?
C6 C1 C7 O1 . . . . -179.7(5) ?
C2 C1 C7 O1 . . . . 0.2(7) ?
C6 C5 C8 O4 . . . . -31.5(7) ?
C4 C5 C8 O4 . . . . 152.8(4) ?
C6 C5 C8 O3 . . . . 149.9(4) ?
C4 C5 C8 O3 . . . . -25.7(6) ?
O8 C9 C10 O7 . . . . -6.1(5) ?
O6 C9 C10 O7 . . . . 172.8(4) ?
O8 C9 C10 O5 . . . . 174.8(4) ?
O6 C9 C10 O5 . . . . -6.3(5) ?
O2 C7 O1 Dy1 . . . . -3.7(5) ?
C1 C7 O1 Dy1 . . . . 174.8(4) ?
O4 Dy1 O1 C7 1_545 . . . -173.2(3) ?
O3 Dy1 O1 C7 5_677 . . . -88.4(3) ?
O8 Dy1 O1 C7 4_546 . . . -123.9(3) ?
O9 Dy1 O1 C7 . . . . 105.3(3) ?
O7 Dy1 O1 C7 4_546 . . . 127.2(3) ?
O5 Dy1 O1 C7 . . . . -24.2(3) ?
O2 Dy1 O1 C7 . . . . 2.0(3) ?
O6 Dy1 O1 C7 . . . . 45.4(3) ?
O1 C7 O2 Dy1 . . . . 3.5(5) ?
C1 C7 O2 Dy1 . . . . -174.9(4) ?
O4 Dy1 O2 C7 1_545 . . . 4.5(3) ?
O3 Dy1 O2 C7 5_677 . . . 76.0(3) ?
O1 Dy1 O2 C7 . . . . -2.0(3) ?
O8 Dy1 O2 C7 4_546 . . . 130.2(3) ?
O9 Dy1 O2 C7 . . . . -65.8(3) ?
O7 Dy1 O2 C7 4_546 . . . -117.2(3) ?
O5 Dy1 O2 C7 . . . . 155.0(3) ?
O6 Dy1 O2 C7 . . . . -136.4(3) ?
O4 C8 O3 Dy1 . . . 5_677 103.1(5) ?
C5 C8 O3 Dy1 . . . 5_677 -78.5(5) ?
O3 C8 O4 Dy1 . . . 1_565 -0.3(8) ?
C5 C8 O4 Dy1 . . . 1_565 -178.6(3) ?
O7 C10 O5 Dy1 . . . . -149.7(4) ?
C9 C10 O5 Dy1 . . . . 29.4(4) ?
O4 Dy1 O5 C10 1_545 . . . -172.7(3) ?
O3 Dy1 O5 C10 5_677 . . . 130.1(3) ?
O1 Dy1 O5 C10 . . . . 66.8(4) ?
O8 Dy1 O5 C10 4_546 . . . -151.5(3) ?
O9 Dy1 O5 C10 . . . . -21.4(4) ?
O7 Dy1 O5 C10 4_546 . . . -92.2(3) ?
O2 Dy1 O5 C10 . . . . 45.3(3) ?
O6 Dy1 O5 C10 . . . . -27.5(3) ?
O8 C9 O6 Dy1 . . . . 160.0(4) ?
C10 C9 O6 Dy1 . . . . -18.8(4) ?
O4 Dy1 O6 C9 1_545 . . . 170.5(3) ?
O3 Dy1 O6 C9 5_677 . . . -8.6(4) ?
O1 Dy1 O6 C9 . . . . -94.4(3) ?
O8 Dy1 O6 C9 4_546 . . . 79.0(3) ?
O9 Dy1 O6 C9 . . . . -152.0(3) ?
O7 Dy1 O6 C9 4_546 . . . 135.3(3) ?
O5 Dy1 O6 C9 . . . . 23.5(3) ?
O2 Dy1 O6 C9 . . . . -58.0(3) ?
O5 C10 O7 Dy1 . . . 4_556 -174.0(3) ?
C9 C10 O7 Dy1 . . . 4_556 7.0(5) ?
O6 C9 O8 Dy1 . . . 4_556 -176.7(3) ?
C10 C9 O8 Dy1 . . . 4_556 2.1(5) ?
